data_4344828
loop_
_publ_author_name
'Koppaka, Anjaneyulu'
'Yempally, Veeranna'
'Zhu, Lei'
'Fortman, George C.'
'Temprado, Manuel'
'Hoff, Carl D.'
'Captain, Burjor'

_publ_section_title
;
 Synthesis of [Pt(SnBu(t)3)(IBu(t))(\m-H)]2, a Coordinatively Unsaturated
 Dinuclear Compound which Fragments upon Addition of Small Molecules to
 Form Mononuclear Pt-Sn Complexes.
;
_journal_issue 1
_journal_name_full 'Inorganic chemistry'
_journal_page_first 307
_journal_paper_doi 10.1021/acs.inorgchem.5b02441
_journal_volume 55
_journal_year 2015
_chemical_formula_sum 'C46 H96 N4 Pt2 Sn2'
_chemical_formula_weight 1332.83
_chemical_name_systematic
; 
 ? 
;
_space_group_IT_number 2
_symmetry_cell_setting triclinic
_symmetry_space_group_name_Hall '-P 1'
_symmetry_space_group_name_H-M 'P -1'
_atom_sites_solution_hydrogens geom
_atom_sites_solution_primary direct
_atom_sites_solution_secondary difmap
_audit_creation_method SHELXL-97
_cell_angle_alpha 102.1810(10)
_cell_angle_beta 106.6930(10)
_cell_angle_gamma 113.1550(10)
_cell_formula_units_Z 1
_cell_length_a 10.17420(10)
_cell_length_b 11.76800(10)
_cell_length_c 13.5031(2)
_cell_measurement_reflns_used 9846
_cell_measurement_temperature 100(2)
_cell_measurement_theta_max 37.48
_cell_measurement_theta_min 3.08
_cell_volume 1324.02(3)
_computing_cell_refinement 'SAINT+  V7.46A (Bruker, 2007)'
_computing_data_collection 'APEX2 v2.2-0 (Bruker, 2007)'
_computing_data_reduction 'SAINT+  V7.46A (Bruker, 2007)'
_computing_molecular_graphics 'XSHELL v4.02 (Bruker, 2000)'
_computing_publication_material 'XCIF v6.12 (Bruker, 2001)'
_computing_structure_refinement 'SHELXL-97 (Sheldrick, 2008)'
_computing_structure_solution 'SHELXS-97 (Sheldrick, 2008)'
_diffrn_ambient_temperature 100(2)
_diffrn_measured_fraction_theta_full 0.999
_diffrn_measured_fraction_theta_max 0.999
_diffrn_measurement_device_type 'Bruker SMART APEX2 CCD diffractometer'
_diffrn_measurement_method 'omega scans'
_diffrn_radiation_monochromator graphite
_diffrn_radiation_source 'fine-focus sealed tube'
_diffrn_radiation_type MoK\a
_diffrn_radiation_wavelength 0.71073
_diffrn_reflns_av_R_equivalents 0.0276
_diffrn_reflns_av_sigmaI/netI 0.0121
_diffrn_reflns_limit_h_max 14
_diffrn_reflns_limit_h_min -14
_diffrn_reflns_limit_k_max 17
_diffrn_reflns_limit_k_min -17
_diffrn_reflns_limit_l_max 19
_diffrn_reflns_limit_l_min -19
_diffrn_reflns_number 95247
_diffrn_reflns_theta_full 31.00
_diffrn_reflns_theta_max 31.00
_diffrn_reflns_theta_min 1.69
_exptl_absorpt_coefficient_mu 6.230
_exptl_absorpt_correction_T_max 0.7062
_exptl_absorpt_correction_T_min 0.3163
_exptl_absorpt_correction_type multi-scan
_exptl_absorpt_process_details '(SADABS 2007/4 Bruker)'
_exptl_crystal_colour red
_exptl_crystal_density_diffrn 1.672
_exptl_crystal_density_method 'not measured'
_exptl_crystal_description block
_exptl_crystal_F_000 656
_exptl_crystal_size_max 0.24
_exptl_crystal_size_mid 0.20
_exptl_crystal_size_min 0.06
_refine_diff_density_max 2.129
_refine_diff_density_min -1.055
_refine_diff_density_rms 0.090
_refine_ls_extinction_method none
_refine_ls_goodness_of_fit_ref 1.067
_refine_ls_hydrogen_treatment mixed
_refine_ls_matrix_type full
_refine_ls_number_parameters 262
_refine_ls_number_reflns 8438
_refine_ls_number_restraints 0
_refine_ls_restrained_S_all 1.067
_refine_ls_R_factor_all 0.0159
_refine_ls_R_factor_gt 0.0153
_refine_ls_shift/su_max 0.001
_refine_ls_shift/su_mean 0.000
_refine_ls_structure_factor_coef Fsqd
_refine_ls_weighting_details 'calc w=1/[\s^2^(Fo^2^)+(0.0233P)^2^+0.7186P] where P=(Fo^2^+2Fc^2^)/3'
_refine_ls_weighting_scheme calc
_refine_ls_wR_factor_gt 0.0384
_refine_ls_wR_factor_ref 0.0387
_reflns_number_gt 8220
_reflns_number_total 8438
_reflns_threshold_expression >2sigma(I)
_cod_data_source_file ic5b02441_si_002.cif
_cod_data_source_block collect_6
_cod_depositor_comments
;
The following automatic conversions were performed:

'_symmetry_cell_setting' value 'Triclinic' changed to 'triclinic'
according to
/usr/data/users/saulius/crontab/automatic-downloads/current/ACS/lib/dictionaries/cif_core.dic
dictionary named 'cif_core.dic' version 2.4.2 from 2011-04-26.

Automatic conversion script
Id: cif_fix_values 4268 2015-11-12 08:31:59Z antanas 
;
_cod_original_sg_symbol_H-M P-1
_cod_database_code 4344828

loop_
_symmetry_equiv_pos_as_xyz
'x, y, z'
'-x, -y, -z'

loop_
_atom_site_label
_atom_site_type_symbol
_atom_site_fract_x
_atom_site_fract_y
_atom_site_fract_z
_atom_site_U_iso_or_equiv
_atom_site_adp_type
_atom_site_occupancy
_atom_site_symmetry_multiplicity
_atom_site_calc_flag
_atom_site_refinement_flags
Pt1 Pt 0.466289(6) 0.450604(5) 0.391884(4) 0.01072(2) Uani 1 1 d .
Sn1 Sn 0.442757(12) 0.225993(10) 0.289480(8) 0.01254(3) Uani 1 1 d .
N1 N 0.52431(17) 0.57853(15) 0.22153(12) 0.0164(3) Uani 1 1 d .
N2 N 0.27641(17) 0.48218(15) 0.18751(12) 0.0177(3) Uani 1 1 d .
C1 C 0.42011(19) 0.50638(16) 0.25982(13) 0.0134(3) Uani 1 1 d .
C2 C 0.4456(2) 0.5948(2) 0.12749(16) 0.0251(4) Uani 1 1 d .
H2 H 0.4917 0.6402 0.0859 0.030 Uiso 1 1 calc R
C3 C 0.2935(2) 0.5349(2) 0.10635(16) 0.0264(4) Uani 1 1 d .
H3 H 0.2114 0.5294 0.0465 0.032 Uiso 1 1 calc R
C4 C 0.6998(2) 0.66273(16) 0.27772(14) 0.0162(3) Uani 1 1 d .
C5 C 0.7339(3) 0.80652(19) 0.32408(18) 0.0269(4) Uani 1 1 d .
H5A H 0.6963 0.8334 0.2625 0.040 Uiso 1 1 calc R
H5B H 0.8471 0.8649 0.3666 0.040 Uiso 1 1 calc R
H5C H 0.6800 0.8134 0.3728 0.040 Uiso 1 1 calc R
C6 C 0.7756(2) 0.6251(2) 0.37046(16) 0.0227(3) Uani 1 1 d .
H6A H 0.7321 0.6324 0.4260 0.034 Uiso 1 1 calc R
H6B H 0.8892 0.6851 0.4056 0.034 Uiso 1 1 calc R
H6C H 0.7546 0.5334 0.3396 0.034 Uiso 1 1 calc R
C7 C 0.7676(2) 0.6474(2) 0.19094(17) 0.0247(4) Uani 1 1 d .
H7A H 0.7335 0.5533 0.1545 0.037 Uiso 1 1 calc R
H7B H 0.8825 0.6974 0.2277 0.037 Uiso 1 1 calc R
H7C H 0.7302 0.6819 0.1353 0.037 Uiso 1 1 calc R
C8 C 0.1170(2) 0.42075(18) 0.18897(15) 0.0204(3) Uani 1 1 d .
C9 C 0.1166(2) 0.3777(2) 0.28715(16) 0.0252(4) Uani 1 1 d .
H9A H 0.1567 0.3143 0.2864 0.038 Uiso 1 1 calc R
H9B H 0.0093 0.3353 0.2820 0.038 Uiso 1 1 calc R
H9C H 0.1836 0.4555 0.3564 0.038 Uiso 1 1 calc R
C10 C 0.0046(2) 0.3013(2) 0.07980(17) 0.0265(4) Uani 1 1 d .
H10A H 0.0022 0.3307 0.0169 0.040 Uiso 1 1 calc R
H10B H -0.1010 0.2614 0.0782 0.040 Uiso 1 1 calc R
H10C H 0.0408 0.2352 0.0745 0.040 Uiso 1 1 calc R
C11 C 0.0630(3) 0.5260(2) 0.1965(2) 0.0323(5) Uani 1 1 d .
H11A H 0.1401 0.6054 0.2631 0.048 Uiso 1 1 calc R
H11B H -0.0390 0.4902 0.2009 0.048 Uiso 1 1 calc R
H11C H 0.0536 0.5497 0.1304 0.048 Uiso 1 1 calc R
C12 C 0.4381(2) 0.18087(16) 0.11834(13) 0.0160(3) Uani 1 1 d .
C13 C 0.3324(2) 0.22279(19) 0.04794(14) 0.0212(3) Uani 1 1 d .
H13A H 0.3787 0.3197 0.0783 0.032 Uiso 1 1 calc R
H13B H 0.2286 0.1816 0.0492 0.032 Uiso 1 1 calc R
H13C H 0.3220 0.1939 -0.0288 0.032 Uiso 1 1 calc R
C14 C 0.6029(2) 0.25570(19) 0.12366(16) 0.0225(3) Uani 1 1 d .
H14A H 0.5977 0.2396 0.0480 0.034 Uiso 1 1 calc R
H14B H 0.6700 0.2244 0.1633 0.034 Uiso 1 1 calc R
H14C H 0.6467 0.3511 0.1630 0.034 Uiso 1 1 calc R
C15 C 0.3725(2) 0.03131(18) 0.06006(16) 0.0230(3) Uani 1 1 d .
H15A H 0.2636 -0.0166 0.0509 0.034 Uiso 1 1 calc R
H15B H 0.4357 0.0009 0.1051 0.034 Uiso 1 1 calc R
H15C H 0.3761 0.0140 -0.0131 0.034 Uiso 1 1 calc R
C16 C 0.2278(2) 0.05516(18) 0.27607(15) 0.0221(3) Uani 1 1 d .
C17 C 0.2436(3) -0.07106(19) 0.26120(18) 0.0296(4) Uani 1 1 d .
H17A H 0.1481 -0.1435 0.2561 0.044 Uiso 1 1 calc R
H17B H 0.3341 -0.0544 0.3250 0.044 Uiso 1 1 calc R
H17C H 0.2585 -0.0959 0.1929 0.044 Uiso 1 1 calc R
C18 C 0.2067(3) 0.0934(2) 0.38394(18) 0.0339(5) Uani 1 1 d .
H18A H 0.1925 0.1721 0.3930 0.051 Uiso 1 1 calc R
H18B H 0.2999 0.1132 0.4472 0.051 Uiso 1 1 calc R
H18C H 0.1143 0.0194 0.3806 0.051 Uiso 1 1 calc R
C19 C 0.0804(2) 0.0240(2) 0.17895(17) 0.0267(4) Uani 1 1 d .
H19A H -0.0112 -0.0496 0.1770 0.040 Uiso 1 1 calc R
H19B H 0.0915 -0.0010 0.1091 0.040 Uiso 1 1 calc R
H19C H 0.0663 0.1028 0.1886 0.040 Uiso 1 1 calc R
C20 C 0.6484(2) 0.21443(17) 0.39567(15) 0.0213(3) Uani 1 1 d .
C21 C 0.7981(2) 0.34478(19) 0.43016(17) 0.0243(4) Uani 1 1 d .
H21A H 0.7886 0.4193 0.4696 0.036 Uiso 1 1 calc R
H21B H 0.8134 0.3563 0.3638 0.036 Uiso 1 1 calc R
H21C H 0.8882 0.3422 0.4792 0.036 Uiso 1 1 calc R
C22 C 0.6670(3) 0.0989(2) 0.33616(19) 0.0320(5) Uani 1 1 d .
H22A H 0.6856 0.1112 0.2709 0.048 Uiso 1 1 calc R
H22B H 0.5712 0.0149 0.3125 0.048 Uiso 1 1 calc R
H22C H 0.7562 0.0971 0.3871 0.048 Uiso 1 1 calc R
C23 C 0.6306(3) 0.1980(2) 0.50136(17) 0.0290(4) Uani 1 1 d .
H23A H 0.7268 0.2050 0.5520 0.043 Uiso 1 1 calc R
H23B H 0.5418 0.1106 0.4819 0.043 Uiso 1 1 calc R
H23C H 0.6117 0.2677 0.5378 0.043 Uiso 1 1 calc R
H1 H 0.521(3) 0.407(2) 0.5077(19) 0.015 Uiso 1 1 d .

loop_
_atom_site_aniso_label
_atom_site_aniso_U_11
_atom_site_aniso_U_22
_atom_site_aniso_U_33
_atom_site_aniso_U_23
_atom_site_aniso_U_13
_atom_site_aniso_U_12
Pt1 0.01083(3) 0.01061(3) 0.00886(3) 0.00336(2) 0.00369(2) 0.00389(2)
Sn1 0.01365(5) 0.01044(5) 0.01084(5) 0.00366(4) 0.00375(4) 0.00442(4)
N1 0.0152(6) 0.0194(6) 0.0141(6) 0.0095(5) 0.0050(5) 0.0069(5)
N2 0.0145(6) 0.0210(7) 0.0151(6) 0.0068(5) 0.0028(5) 0.0085(5)
C1 0.0130(7) 0.0148(6) 0.0116(6) 0.0047(5) 0.0041(5) 0.0067(6)
C2 0.0257(9) 0.0301(9) 0.0186(8) 0.0165(7) 0.0059(7) 0.0112(8)
C3 0.0242(9) 0.0338(10) 0.0200(8) 0.0158(8) 0.0034(7) 0.0140(8)
C4 0.0149(7) 0.0152(7) 0.0178(7) 0.0075(6) 0.0074(6) 0.0055(6)
C5 0.0289(10) 0.0179(8) 0.0296(10) 0.0059(7) 0.0118(8) 0.0089(7)
C6 0.0137(7) 0.0291(9) 0.0229(8) 0.0150(7) 0.0060(6) 0.0066(7)
C7 0.0283(9) 0.0296(9) 0.0279(9) 0.0165(8) 0.0189(8) 0.0166(8)
C8 0.0119(7) 0.0224(8) 0.0193(8) 0.0006(6) 0.0023(6) 0.0078(6)
C9 0.0148(8) 0.0336(10) 0.0243(9) 0.0072(8) 0.0100(7) 0.0096(7)
C10 0.0152(8) 0.0273(9) 0.0229(9) -0.0010(7) 0.0021(7) 0.0066(7)
C11 0.0235(9) 0.0307(10) 0.0376(11) 0.0038(9) 0.0050(8) 0.0182(8)
C12 0.0179(7) 0.0140(7) 0.0130(7) 0.0026(5) 0.0056(6) 0.0066(6)
C13 0.0267(9) 0.0262(8) 0.0150(7) 0.0084(6) 0.0084(7) 0.0165(7)
C14 0.0210(8) 0.0219(8) 0.0237(8) 0.0067(7) 0.0118(7) 0.0087(7)
C15 0.0279(9) 0.0159(7) 0.0202(8) 0.0014(6) 0.0105(7) 0.0083(7)
C16 0.0218(8) 0.0162(7) 0.0184(8) 0.0057(6) 0.0074(7) 0.0009(6)
C17 0.0326(10) 0.0149(8) 0.0284(10) 0.0087(7) 0.0079(8) 0.0027(7)
C18 0.0334(11) 0.0311(10) 0.0241(9) 0.0088(8) 0.0164(9) 0.0012(9)
C19 0.0192(8) 0.0219(8) 0.0254(9) 0.0044(7) 0.0066(7) 0.0015(7)
C20 0.0238(8) 0.0164(7) 0.0191(8) 0.0059(6) 0.0012(7) 0.0113(7)
C21 0.0198(8) 0.0222(8) 0.0265(9) 0.0088(7) 0.0023(7) 0.0113(7)
C22 0.0353(11) 0.0233(9) 0.0327(10) 0.0059(8) 0.0029(9) 0.0201(9)
C23 0.0361(11) 0.0218(8) 0.0207(8) 0.0106(7) 0.0016(8) 0.0120(8)

loop_
_atom_type_symbol
_atom_type_description
_atom_type_scat_dispersion_real
_atom_type_scat_dispersion_imag
_atom_type_scat_source
C C 0.0033 0.0016 'International Tables Vol C Tables 4.2.6.8 and 6.1.1.4'
H H 0.0000 0.0000 'International Tables Vol C Tables 4.2.6.8 and 6.1.1.4'
N N 0.0061 0.0033 'International Tables Vol C Tables 4.2.6.8 and 6.1.1.4'
Sn Sn -0.6537 1.4246 'International Tables Vol C Tables 4.2.6.8 and 6.1.1.4'
Pt Pt -1.7033 8.3905 'International Tables Vol C Tables 4.2.6.8 and 6.1.1.4'

loop_
_geom_angle_atom_site_label_1
_geom_angle_atom_site_label_2
_geom_angle_atom_site_label_3
_geom_angle
_geom_angle_site_symmetry_1
_geom_angle_site_symmetry_3
C1 Pt1 Sn1 97.62(4) . .
C1 Pt1 Pt1 137.00(4) . 2_666
Sn1 Pt1 Pt1 125.377(4) . 2_666
C1 Pt1 H1 175.8(7) . .
Sn1 Pt1 H1 82.1(7) . .
Pt1 Pt1 H1 43.5(7) 2_666 .
C16 Sn1 C12 105.71(6) . .
C16 Sn1 C20 106.31(7) . .
C12 Sn1 C20 106.20(7) . .
C16 Sn1 Pt1 110.74(5) . .
C12 Sn1 Pt1 119.81(4) . .
C20 Sn1 Pt1 107.27(5) . .
C1 N1 C2 110.58(15) . .
C1 N1 C4 130.21(13) . .
C2 N1 C4 117.55(14) . .
C1 N2 C3 110.34(15) . .
C1 N2 C8 131.20(14) . .
C3 N2 C8 118.27(15) . .
N1 C1 N2 103.84(13) . .
N1 C1 Pt1 128.30(12) . .
N2 C1 Pt1 127.86(12) . .
C3 C2 N1 107.42(16) . .
C3 C2 H2 126.3 . .
N1 C2 H2 126.3 . .
C2 C3 N2 107.79(16) . .
C2 C3 H3 126.1 . .
N2 C3 H3 126.1 . .
N1 C4 C6 113.15(13) . .
N1 C4 C5 106.37(14) . .
C6 C4 C5 110.22(15) . .
N1 C4 C7 108.89(14) . .
C6 C4 C7 108.29(15) . .
C5 C4 C7 109.89(15) . .
C4 C5 H5A 109.5 . .
C4 C5 H5B 109.5 . .
H5A C5 H5B 109.5 . .
C4 C5 H5C 109.5 . .
H5A C5 H5C 109.5 . .
H5B C5 H5C 109.5 . .
C4 C6 H6A 109.5 . .
C4 C6 H6B 109.5 . .
H6A C6 H6B 109.5 . .
C4 C6 H6C 109.5 . .
H6A C6 H6C 109.5 . .
H6B C6 H6C 109.5 . .
C4 C7 H7A 109.5 . .
C4 C7 H7B 109.5 . .
H7A C7 H7B 109.5 . .
C4 C7 H7C 109.5 . .
H7A C7 H7C 109.5 . .
H7B C7 H7C 109.5 . .
N2 C8 C9 113.19(14) . .
N2 C8 C10 108.26(15) . .
C9 C8 C10 110.06(17) . .
N2 C8 C11 107.46(16) . .
C9 C8 C11 108.11(17) . .
C10 C8 C11 109.70(16) . .
C8 C9 H9A 109.5 . .
C8 C9 H9B 109.5 . .
H9A C9 H9B 109.5 . .
C8 C9 H9C 109.5 . .
H9A C9 H9C 109.5 . .
H9B C9 H9C 109.5 . .
C8 C10 H10A 109.5 . .
C8 C10 H10B 109.5 . .
H10A C10 H10B 109.5 . .
C8 C10 H10C 109.5 . .
H10A C10 H10C 109.5 . .
H10B C10 H10C 109.5 . .
C8 C11 H11A 109.5 . .
C8 C11 H11B 109.5 . .
H11A C11 H11B 109.5 . .
C8 C11 H11C 109.5 . .
H11A C11 H11C 109.5 . .
H11B C11 H11C 109.5 . .
C13 C12 C14 108.52(15) . .
C13 C12 C15 107.73(14) . .
C14 C12 C15 109.16(14) . .
C13 C12 Sn1 110.11(11) . .
C14 C12 Sn1 110.60(11) . .
C15 C12 Sn1 110.65(11) . .
C12 C13 H13A 109.5 . .
C12 C13 H13B 109.5 . .
H13A C13 H13B 109.5 . .
C12 C13 H13C 109.5 . .
H13A C13 H13C 109.5 . .
H13B C13 H13C 109.5 . .
C12 C14 H14A 109.5 . .
C12 C14 H14B 109.5 . .
H14A C14 H14B 109.5 . .
C12 C14 H14C 109.5 . .
H14A C14 H14C 109.5 . .
H14B C14 H14C 109.5 . .
C12 C15 H15A 109.5 . .
C12 C15 H15B 109.5 . .
H15A C15 H15B 109.5 . .
C12 C15 H15C 109.5 . .
H15A C15 H15C 109.5 . .
H15B C15 H15C 109.5 . .
C19 C16 C18 108.24(18) . .
C19 C16 C17 108.37(16) . .
C18 C16 C17 108.68(17) . .
C19 C16 Sn1 111.96(12) . .
C18 C16 Sn1 107.93(12) . .
C17 C16 Sn1 111.56(14) . .
C16 C17 H17A 109.5 . .
C16 C17 H17B 109.5 . .
H17A C17 H17B 109.5 . .
C16 C17 H17C 109.5 . .
H17A C17 H17C 109.5 . .
H17B C17 H17C 109.5 . .
C16 C18 H18A 109.5 . .
C16 C18 H18B 109.5 . .
H18A C18 H18B 109.5 . .
C16 C18 H18C 109.5 . .
H18A C18 H18C 109.5 . .
H18B C18 H18C 109.5 . .
C16 C19 H19A 109.5 . .
C16 C19 H19B 109.5 . .
H19A C19 H19B 109.5 . .
C16 C19 H19C 109.5 . .
H19A C19 H19C 109.5 . .
H19B C19 H19C 109.5 . .
C21 C20 C23 108.05(16) . .
C21 C20 C22 108.59(17) . .
C23 C20 C22 108.43(16) . .
C21 C20 Sn1 108.82(11) . .
C23 C20 Sn1 109.74(14) . .
C22 C20 Sn1 113.09(12) . .
C20 C21 H21A 109.5 . .
C20 C21 H21B 109.5 . .
H21A C21 H21B 109.5 . .
C20 C21 H21C 109.5 . .
H21A C21 H21C 109.5 . .
H21B C21 H21C 109.5 . .
C20 C22 H22A 109.5 . .
C20 C22 H22B 109.5 . .
H22A C22 H22B 109.5 . .
C20 C22 H22C 109.5 . .
H22A C22 H22C 109.5 . .
H22B C22 H22C 109.5 . .
C20 C23 H23A 109.5 . .
C20 C23 H23B 109.5 . .
H23A C23 H23B 109.5 . .
C20 C23 H23C 109.5 . .
H23A C23 H23C 109.5 . .
H23B C23 H23C 109.5 . .

loop_
_geom_bond_atom_site_label_1
_geom_bond_atom_site_label_2
_geom_bond_distance
_geom_bond_site_symmetry_2
Pt1 C1 2.0215(15) .
Pt1 Sn1 2.59341(12) .
Pt1 Pt1 2.67151(11) 2_666
Pt1 H1 1.75(2) .
Sn1 C16 2.2400(18) .
Sn1 C12 2.2415(16) .
Sn1 C20 2.2435(18) .
N1 C1 1.380(2) .
N1 C2 1.389(2) .
N1 C4 1.503(2) .
N2 C1 1.381(2) .
N2 C3 1.389(2) .
N2 C8 1.502(2) .
C2 C3 1.333(3) .
C2 H2 0.9500 .
C3 H3 0.9500 .
C4 C6 1.519(2) .
C4 C5 1.531(3) .
C4 C7 1.534(2) .
C5 H5A 0.9800 .
C5 H5B 0.9800 .
C5 H5C 0.9800 .
C6 H6A 0.9800 .
C6 H6B 0.9800 .
C6 H6C 0.9800 .
C7 H7A 0.9800 .
C7 H7B 0.9800 .
C7 H7C 0.9800 .
C8 C9 1.517(3) .
C8 C10 1.533(3) .
C8 C11 1.537(3) .
C9 H9A 0.9800 .
C9 H9B 0.9800 .
C9 H9C 0.9800 .
C10 H10A 0.9800 .
C10 H10B 0.9800 .
C10 H10C 0.9800 .
C11 H11A 0.9800 .
C11 H11B 0.9800 .
C11 H11C 0.9800 .
C12 C13 1.527(2) .
C12 C14 1.528(2) .
C12 C15 1.534(2) .
C13 H13A 0.9800 .
C13 H13B 0.9800 .
C13 H13C 0.9800 .
C14 H14A 0.9800 .
C14 H14B 0.9800 .
C14 H14C 0.9800 .
C15 H15A 0.9800 .
C15 H15B 0.9800 .
C15 H15C 0.9800 .
C16 C19 1.530(3) .
C16 C18 1.533(3) .
C16 C17 1.534(3) .
C17 H17A 0.9800 .
C17 H17B 0.9800 .
C17 H17C 0.9800 .
C18 H18A 0.9800 .
C18 H18B 0.9800 .
C18 H18C 0.9800 .
C19 H19A 0.9800 .
C19 H19B 0.9800 .
C19 H19C 0.9800 .
C20 C21 1.531(3) .
C20 C23 1.531(3) .
C20 C22 1.536(3) .
C21 H21A 0.9800 .
C21 H21B 0.9800 .
C21 H21C 0.9800 .
C22 H22A 0.9800 .
C22 H22B 0.9800 .
C22 H22C 0.9800 .
C23 H23A 0.9800 .
C23 H23B 0.9800 .
C23 H23C 0.9800 .
